data_7708776
loop_
_publ_author_name
'Lahiri, Goutam Kumar'
'Panda, Sanjib'
'Baliyan, Rupal'
'Dhara, Suman'
'Huang, Kuo-Wei'

_publ_section_title
;
 Redox induced oxidative C-C coupling of non-innocent
 bis(heterocyclo)methanides
;
_journal_name_full 'Dalton Transactions'
_journal_paper_doi 10.1039/D1DT03310G
_journal_year 2021
_chemical_formula_moiety 'C26 H28 N4 O4 Ru, F6 P1'
_chemical_formula_sum 'C26 H28 F6 N4 O4 P Ru'
_chemical_formula_weight 706.56
_space_group_crystal_system triclinic
_space_group_IT_number 2
_space_group_name_Hall '-P 1'
_space_group_name_H-M_alt 'P -1'
_atom_sites_solution_hydrogens geom
_audit_creation_date 2021-10-11
_audit_creation_method
;
Olex2 1.5-dev
(compiled 2021.08.20 svn.r13c46975 for OlexSys, GUI svn.r6225)
;
_audit_update_record
;
2021-10-14 deposited with the CCDC.	2021-10-21 downloaded from the CCDC.
;
_cell_angle_alpha 72.540(4)
_cell_angle_beta 85.511(3)
_cell_angle_gamma 86.024(3)
_cell_formula_units_Z 2
_cell_length_a 7.8784(3)
_cell_length_b 12.9044(5)
_cell_length_c 14.3059(6)
_cell_measurement_reflns_used 5454
_cell_measurement_temperature 150(2)
_cell_measurement_theta_max 30.0950
_cell_measurement_theta_min 2.5340
_cell_volume 1381.55(10)
_computing_cell_refinement 'CrysAlisPro 1.171.39.46 (Rigaku OD, 2018)'
_computing_data_collection 'CrysAlisPro 1.171.39.46 (Rigaku OD, 2018)'
_computing_data_reduction 'CrysAlisPro 1.171.39.46 (Rigaku OD, 2018)'
_computing_molecular_graphics 'Olex2 1.5-dev (Dolomanov et al., 2009)'
_computing_publication_material 'Olex2 1.5-dev (Dolomanov et al., 2009)'
_computing_structure_refinement 'SHELXL 2018/3 (Sheldrick, 2015)'
_computing_structure_solution 'ShelXT (Sheldrick, 2015)'
_diffrn_ambient_temperature 150(2)
_diffrn_measured_fraction_theta_full 0.990
_diffrn_measured_fraction_theta_max 0.990
_diffrn_measurement_details
;
List of Runs (angles in degrees, time in seconds):

  # Type    Start    End  Width  t~exp~   \w     \q     \k     \f   Frames
#--------------------------------------------------------------------------
  1  \w    -63.00  70.00   0.50    8.00    --  -20.00   0.00 -36.00  266
  2  \w    -60.00  19.00   0.50    8.00    --  -20.00 -72.00 108.00  158
  3  \w    -59.00   4.50   0.50    8.00    --  -20.00  72.00  36.00  127
  4  \w    -69.00  19.00   0.50    8.00    --  -20.00 -72.00-108.00  176
  5  \w   -101.00 -42.50   0.50    8.00    --  -20.00 -72.00-180.00  117
;
_diffrn_measurement_device 'abstract diffractometer'
_diffrn_measurement_device_type 'dtrek-CrysAlisPro-abstract goniometer imported rigaku-d*trek images'
_diffrn_measurement_method '\w scans'
_diffrn_radiation_type MoK\a
_diffrn_radiation_wavelength 0.71073
_diffrn_reflns_av_R_equivalents 0.0690
_diffrn_reflns_av_unetI/netI 0.1041
_diffrn_reflns_Laue_measured_fraction_full 0.990
_diffrn_reflns_Laue_measured_fraction_max 0.990
_diffrn_reflns_limit_h_max 9
_diffrn_reflns_limit_h_min -8
_diffrn_reflns_limit_k_max 15
_diffrn_reflns_limit_k_min -14
_diffrn_reflns_limit_l_max 17
_diffrn_reflns_limit_l_min -17
_diffrn_reflns_number 11178
_diffrn_reflns_point_group_measured_fraction_full 0.990
_diffrn_reflns_point_group_measured_fraction_max 0.990
_diffrn_reflns_theta_full 24.999
_diffrn_reflns_theta_max 24.999
_diffrn_reflns_theta_min 2.539
_exptl_absorpt_coefficient_mu 0.707
_exptl_absorpt_correction_T_max 1.00000
_exptl_absorpt_correction_T_min 0.78208
_exptl_absorpt_correction_type multi-scan
_exptl_absorpt_process_details
;
CrysAlisPro 1.171.39.46 (Rigaku Oxford Diffraction, 2018)
Empirical absorption correction using spherical harmonics,
 implemented in SCALE3 ABSPACK scaling algorithm.
;
_exptl_crystal_colour 'metallic dark red'
_exptl_crystal_colour_lustre metallic
_exptl_crystal_colour_modifier dark
_exptl_crystal_colour_primary red
_exptl_crystal_density_diffrn 1.698
_exptl_crystal_description plate
_exptl_crystal_F_000 714
_exptl_crystal_size_max 0.072
_exptl_crystal_size_mid 0.067
_exptl_crystal_size_min 0.018
_refine_diff_density_max 0.692
_refine_diff_density_min -0.709
_refine_diff_density_rms 0.164
_refine_ls_extinction_method none
_refine_ls_goodness_of_fit_ref 1.049
_refine_ls_hydrogen_treatment constr
_refine_ls_matrix_type full
_refine_ls_number_parameters 448
_refine_ls_number_reflns 4827
_refine_ls_number_restraints 153
_refine_ls_restrained_S_all 1.049
_refine_ls_R_factor_all 0.0782
_refine_ls_R_factor_gt 0.0540
_refine_ls_shift/su_max 0.001
_refine_ls_shift/su_mean 0.000
_refine_ls_structure_factor_coef Fsqd
_refine_ls_weighting_details 'w=1/[\s^2^(Fo^2^)+(0.0374P)^2^] where P=(Fo^2^+2Fc^2^)/3'
_refine_ls_weighting_scheme calc
_refine_ls_wR_factor_gt 0.1003
_refine_ls_wR_factor_ref 0.1141
_reflns_Friedel_coverage 0.000
_reflns_number_gt 3704
_reflns_number_total 4827
_reflns_threshold_expression 'I > 2\s(I)'
_cod_data_source_file d1dt03310g2.cif
_cod_data_source_block 3-h
_cod_database_code 7708776
_shelx_shelxl_version_number 2018/3
_shelx_space_group_comment
;
The symmetry employed for this shelxl refinement is uniquely defined
by the following loop, which should always be used as a source of
symmetry information in preference to the above space-group names.
They are only intended as comments.
;
_olex2_refinement_description
;
1. Fixed Uiso
 At 1.2 times of:
  All C(H) groups
 At 1.5 times of:
  All C(H,H,H) groups
2. Restrained distances
 P1-F1 \\sim P1A-F1A
 with sigma of 0.02
 F12-F2 \\sim F12A-F2A
 with sigma of 0.04
 F3-F5 \\sim F3A-F5A
 with sigma of 0.04
 P1-F3 \\sim P1A-F3A
 with sigma of 0.02
 F2-F4 \\sim F2A-F4A
 with sigma of 0.04
 P1-F12 \\sim P1A-F12A
 with sigma of 0.02
 F3-F4 \\sim F3A-F4A
 with sigma of 0.04
 P1-F5 \\sim P1A-F5A
 with sigma of 0.02
 F5-F2 \\sim F5A-F2A
 with sigma of 0.04
 P1-F2 \\sim P1A-F2A
 with sigma of 0.02
 F3-F12 \\sim F3A-F12A
 with sigma of 0.04
 P1-F4 \\sim P1A-F4A
 with sigma of 0.02
 F3-F2 \\sim F3A-F2A
 with sigma of 0.04
 F1-F3 \\sim F1A-F3A
 with sigma of 0.04
 F12-F5 \\sim F12A-F5A
 with sigma of 0.04
 F1-F12 \\sim F1A-F12A
 with sigma of 0.04
 F12-F4 \\sim F12A-F4A
 with sigma of 0.04
 F1-F5 \\sim F1A-F5A
 with sigma of 0.04
 F5-F4 \\sim F5A-F4A
 with sigma of 0.04
 F1-F2 \\sim F1A-F2A
 with sigma of 0.04
 F1-F4 \\sim F1A-F4A
 with sigma of 0.04
3. Uiso/Uaniso restraints and constraints
P1 \\sim P1A: within 2A with sigma of 0.001 and sigma for terminal atoms of
0.002 within 2A
4. Rigid body (RIGU) restrains
 F5, P1, F1, F3, F12, F2, F4
 with sigma for 1-2 distances of 0.001 and sigma for 1-3 distances of 0.001
 F4A, P1A, F1A, F3A, F12A, F5A, F2A
 with sigma for 1-2 distances of 0.001 and sigma for 1-3 distances of 0.001
5. Others
 Sof(P1A)=Sof(F1A)=Sof(F3A)=Sof(F12A)=Sof(F5A)=Sof(F2A)=Sof(F4A)=1-FVAR(1)
 Sof(P1)=Sof(F1)=Sof(F3)=Sof(F12)=Sof(F5)=Sof(F2)=Sof(F4)=FVAR(1)
6.a Ternary CH refined with riding coordinates:
 C2(H2)
6.b Aromatic/amide H refined with riding coordinates:
 C9(H9), C8(H8), C4(H4), C10(H10), C15(H15), C24(H24), C6(H6), C7(H7),
 C12(H12), C14(H14), C13(H13), C19(H19)
6.c Idealised Me refined as rotating group:
 C26(H26A,H26B,H26C), C21(H21A,H21B,H21C), C16(H16A,H16B,H16C), C22(H22A,H22B,
 H22C), C17(H17A,H17B,H17C)
;
_olex2_submission_special_instructions 'No special instructions were received'
_oxdiff_exptl_absorpt_empirical_details
;
Empirical correction (ABSPACK) includes:
- Absorption correction using spherical harmonics
- Frame scaling
- Detector area scaling
;

loop_
_space_group_symop_operation_xyz
'x, y, z'
'-x, -y, -z'

loop_
_atom_site_label
_atom_site_type_symbol
_atom_site_fract_x
_atom_site_fract_y
_atom_site_fract_z
_atom_site_U_iso_or_equiv
_atom_site_adp_type
_atom_site_occupancy
_atom_site_site_symmetry_order
_atom_site_calc_flag
_atom_site_refinement_flags_posn
_atom_site_refinement_flags_adp
_atom_site_refinement_flags_occupancy
_atom_site_disorder_assembly
_atom_site_disorder_group
Ru1 Ru 0.41730(4) 0.85165(3) 0.25440(3) 0.02197(15) Uani 1 1 d . . . . .
P1 P 0.8494(5) 0.2704(3) 0.2760(3) 0.0411(7) Uani 0.838(13) 1 d D U P A 1
O4 O 0.6515(4) 0.8900(3) 0.1936(2) 0.0259(8) Uani 1 1 d . . . . .
O2 O 0.1843(4) 0.8181(3) 0.3165(2) 0.0251(8) Uani 1 1 d . . . . .
O1 O 0.4427(4) 0.9608(3) 0.3257(2) 0.0247(8) Uani 1 1 d . . . . .
O3 O 0.3093(4) 0.9717(3) 0.1472(2) 0.0243(8) Uani 1 1 d . . . . .
F1 F 0.6854(7) 0.3115(7) 0.3311(5) 0.0569(14) Uani 0.838(13) 1 d D . P A 1
N4 N 0.6678(4) 0.5799(3) 0.4410(3) 0.0203(9) Uani 1 1 d . . . . .
N3 N 0.4156(4) 0.5819(3) 0.1485(3) 0.0212(9) Uani 1 1 d . . . . .
N1 N 0.3930(4) 0.7361(3) 0.1839(3) 0.0221(9) Uani 1 1 d . . . . .
N2 N 0.5255(4) 0.7297(3) 0.3634(3) 0.0209(9) Uani 1 1 d . . . . .
C5 C 0.6246(5) 0.6398(4) 0.5086(3) 0.0225(11) Uani 1 1 d . . . . .
F3 F 0.8132(8) 0.1493(5) 0.3363(5) 0.0743(17) Uani 0.838(13) 1 d D . P A 1
C9 C 0.7581(6) 0.4795(4) 0.4672(4) 0.0293(12) Uani 1 1 d . . . . .
H9 H 0.781602 0.440323 0.422416 0.035 Uiso 1 1 calc R U . . .
C1 C 0.4804(6) 0.6419(4) 0.1999(3) 0.0220(11) Uani 1 1 d . . . . .
C8 C 0.8100(6) 0.4412(5) 0.5589(4) 0.0335(13) Uani 1 1 d . . . . .
H8 H 0.868872 0.373901 0.577805 0.040 Uiso 1 1 calc R U . . .
C4 C 0.5374(6) 0.7305(4) 0.4584(3) 0.0255(12) Uani 1 1 d . . . . .
H4 H 0.492120 0.785286 0.484312 0.031 Uiso 1 1 calc R U . . .
C2 C 0.6290(5) 0.6045(4) 0.2621(3) 0.0237(11) Uani 1 1 d . . . . .
H2 H 0.632911 0.524783 0.282412 0.028 Uiso 1 1 calc R U . . .
C11 C 0.2791(6) 0.6420(4) 0.0978(3) 0.0251(12) Uani 1 1 d . . . . .
C26 C 0.8692(6) 1.0122(5) 0.1297(4) 0.0380(14) Uani 1 1 d . . . . .
H26A H 0.899672 1.043591 0.178595 0.057 Uiso 1 1 calc R U . . .
H26B H 0.890120 1.062418 0.065622 0.057 Uiso 1 1 calc R U . . .
H26C H 0.936484 0.946003 0.134776 0.057 Uiso 1 1 calc R U . . .
F12 F 1.0122(9) 0.2326(5) 0.2207(5) 0.0798(19) Uani 0.838(13) 1 d D . P A 1
C21 C -0.0838(6) 0.8511(5) 0.3868(4) 0.0376(14) Uani 1 1 d . . . . .
H21A H -0.127454 0.820407 0.340678 0.056 Uiso 1 1 calc R U . . .
H21B H -0.154212 0.913736 0.390444 0.056 Uiso 1 1 calc R U . . .
H21C H -0.084262 0.798078 0.450315 0.056 Uiso 1 1 calc R U . . .
C25 C 0.6844(6) 0.9881(5) 0.1453(4) 0.0309(13) Uani 1 1 d . . . . .
C10 C 0.2658(5) 0.7382(4) 0.1220(3) 0.0260(12) Uani 1 1 d . . . . .
H10 H 0.184949 0.794729 0.100392 0.031 Uiso 1 1 calc R U . . .
C16 C 0.7995(6) 0.6389(5) 0.2068(4) 0.0337(14) Uani 1 1 d . . . . .
H16A H 0.813626 0.612545 0.150486 0.051 Uiso 1 1 calc R U . . .
H16B H 0.890483 0.608983 0.249285 0.051 Uiso 1 1 calc R U . . .
H16C H 0.801557 0.716809 0.185817 0.051 Uiso 1 1 calc R U . . .
F5 F 0.8784(8) 0.3952(4) 0.2161(5) 0.0748(18) Uani 0.838(13) 1 d D . P A 1
C15 C 0.4573(6) 0.4767(5) 0.1467(4) 0.0310(13) Uani 1 1 d . . . . .
H15 H 0.547831 0.437015 0.181045 0.037 Uiso 1 1 calc R U . . .
F2 F 0.9646(8) 0.2804(7) 0.3582(6) 0.092(2) Uani 0.838(13) 1 d D . P A 1
C24 C 0.5637(6) 1.0696(5) 0.1036(4) 0.0335(13) Uani 1 1 d . . . . .
H24 H 0.603972 1.138500 0.073226 0.040 Uiso 1 1 calc R U . . .
C3 C 0.6043(5) 0.6380(4) 0.3542(3) 0.0222(11) Uani 1 1 d . . . . .
C6 C 0.6874(6) 0.5957(4) 0.6042(3) 0.0267(12) Uani 1 1 d . . . . .
H6 H 0.665778 0.633065 0.650595 0.032 Uiso 1 1 calc R U . . .
C7 C 0.7777(6) 0.5002(5) 0.6270(4) 0.0335(14) Uani 1 1 d . . . . .
H7 H 0.819740 0.472689 0.689088 0.040 Uiso 1 1 calc R U . . .
F4 F 0.7331(10) 0.2630(5) 0.1930(4) 0.0732(19) Uani 0.838(13) 1 d D . P A 1
C12 C 0.1863(6) 0.5960(5) 0.0415(4) 0.0341(14) Uani 1 1 d . . . . .
H12 H 0.097648 0.635735 0.005387 0.041 Uiso 1 1 calc R U . . .
C14 C 0.3648(7) 0.4325(5) 0.0945(4) 0.0388(15) Uani 1 1 d . . . . .
H14 H 0.390657 0.361428 0.093505 0.047 Uiso 1 1 calc R U . . .
C22 C 0.2799(6) 1.1518(5) 0.0437(4) 0.0356(13) Uani 1 1 d . . . . .
H22A H 0.218948 1.128017 -0.001094 0.053 Uiso 1 1 calc R U . . .
H22B H 0.351190 1.209614 0.007394 0.053 Uiso 1 1 calc R U . . .
H22C H 0.200098 1.177522 0.086964 0.053 Uiso 1 1 calc R U . . .
C18 C 0.3173(6) 1.0100(5) 0.3590(4) 0.0330(13) Uani 1 1 d . . . . .
C13 C 0.2282(6) 0.4934(5) 0.0409(4) 0.0396(16) Uani 1 1 d . . . . .
H13 H 0.166516 0.461752 0.004757 0.048 Uiso 1 1 calc R U . . .
C19 C 0.1495(6) 0.9760(5) 0.3714(4) 0.0352(13) Uani 1 1 d . . . . .
H19 H 0.066970 1.019667 0.393486 0.042 Uiso 1 1 calc R U . . .
C17 C 0.3604(7) 1.1046(5) 0.3893(4) 0.0494(17) Uani 1 1 d . . . . .
H17A H 0.389907 1.080483 0.456597 0.074 Uiso 1 1 calc R U . . .
H17B H 0.263999 1.155476 0.382601 0.074 Uiso 1 1 calc R U . . .
H17C H 0.455381 1.139230 0.348513 0.074 Uiso 1 1 calc R U . . .
C23 C 0.3877(6) 1.0590(5) 0.1024(3) 0.0303(13) Uani 1 1 d . . . . .
C20 C 0.0933(6) 0.8839(5) 0.3541(4) 0.0303(13) Uani 1 1 d . . . . .
P1A P 0.885(2) 0.2799(17) 0.2844(13) 0.0417(9) Uani 0.162(13) 1 d D U P A 2
F1A F 0.694(3) 0.315(3) 0.315(3) 0.051(4) Uani 0.162(13) 1 d D . P A 2
F3A F 0.840(4) 0.1562(19) 0.308(3) 0.062(5) Uani 0.162(13) 1 d D . P A 2
F12A F 1.072(3) 0.249(2) 0.252(2) 0.053(4) Uani 0.162(13) 1 d D . P A 2
F5A F 0.937(3) 0.4029(17) 0.257(2) 0.059(5) Uani 0.162(13) 1 d D . P A 2
F2A F 0.927(4) 0.260(3) 0.3944(16) 0.069(5) Uani 0.162(13) 1 d D . P A 2
F4A F 0.826(4) 0.298(3) 0.1781(14) 0.057(5) Uani 0.162(13) 1 d D . P A 2

loop_
_atom_site_aniso_label
_atom_site_aniso_U_11
_atom_site_aniso_U_22
_atom_site_aniso_U_33
_atom_site_aniso_U_23
_atom_site_aniso_U_13
_atom_site_aniso_U_12
Ru1 0.0218(2) 0.0198(3) 0.0249(2) -0.00776(18) 0.00017(17) -0.00154(17)
P1 0.0432(16) 0.0314(12) 0.0500(11) -0.0158(9) -0.0005(10) 0.0043(11)
O4 0.0234(17) 0.024(2) 0.0308(19) -0.0094(17) 0.0061(15) -0.0031(16)
O2 0.0239(16) 0.023(2) 0.0279(18) -0.0072(16) -0.0011(14) 0.0017(15)
O1 0.0241(17) 0.022(2) 0.0316(19) -0.0143(16) -0.0002(15) -0.0004(15)
O3 0.0293(18) 0.017(2) 0.0255(18) -0.0046(16) -0.0008(15) -0.0027(15)
F1 0.056(2) 0.060(3) 0.058(3) -0.027(3) 0.0024(19) 0.012(2)
N4 0.021(2) 0.014(3) 0.025(2) -0.0032(18) -0.0042(17) -0.0055(18)
N3 0.022(2) 0.021(3) 0.023(2) -0.0111(19) 0.0008(17) -0.0014(18)
N1 0.021(2) 0.022(3) 0.022(2) -0.0058(19) 0.0008(17) -0.0058(19)
N2 0.021(2) 0.023(3) 0.019(2) -0.0068(19) -0.0025(17) -0.0030(18)
C5 0.020(2) 0.022(3) 0.027(3) -0.009(2) 0.000(2) -0.007(2)
F3 0.066(3) 0.041(2) 0.095(4) 0.004(2) 0.015(3) 0.0079(19)
C9 0.024(3) 0.024(4) 0.042(3) -0.013(3) -0.001(2) -0.004(2)
C1 0.025(2) 0.020(3) 0.023(3) -0.011(2) 0.002(2) -0.001(2)
C8 0.023(3) 0.024(4) 0.047(3) 0.000(3) -0.007(3) 0.000(2)
C4 0.028(3) 0.024(3) 0.027(3) -0.012(2) 0.002(2) -0.004(2)
C2 0.027(2) 0.021(3) 0.026(3) -0.012(2) -0.002(2) 0.006(2)
C11 0.025(2) 0.027(3) 0.025(3) -0.010(2) 0.002(2) -0.006(2)
C26 0.030(3) 0.036(4) 0.044(3) -0.007(3) 0.008(3) -0.010(3)
F12 0.067(3) 0.066(3) 0.104(4) -0.033(3) 0.034(3) 0.005(3)
C21 0.028(3) 0.045(4) 0.040(3) -0.014(3) 0.004(2) 0.000(3)
C25 0.033(3) 0.030(4) 0.033(3) -0.015(3) 0.007(2) -0.008(3)
C10 0.021(2) 0.036(4) 0.018(3) -0.004(2) -0.004(2) 0.002(2)
C16 0.025(3) 0.043(4) 0.035(3) -0.016(3) -0.004(2) 0.008(3)
F5 0.069(4) 0.037(2) 0.110(4) -0.012(2) 0.011(3) -0.008(2)
C15 0.030(3) 0.032(4) 0.031(3) -0.011(3) 0.000(2) 0.001(2)
F2 0.071(3) 0.121(5) 0.097(4) -0.050(4) -0.034(3) 0.011(3)
C24 0.038(3) 0.026(4) 0.031(3) 0.000(3) 0.001(2) -0.009(3)
C3 0.018(2) 0.024(3) 0.026(3) -0.007(2) -0.003(2) -0.004(2)
C6 0.029(3) 0.032(4) 0.018(3) -0.005(2) 0.000(2) -0.005(2)
C7 0.026(3) 0.046(4) 0.023(3) -0.001(3) -0.003(2) -0.007(3)
F4 0.090(4) 0.078(4) 0.065(3) -0.038(3) -0.016(3) -0.006(3)
C12 0.024(3) 0.049(4) 0.035(3) -0.020(3) 0.000(2) -0.005(3)
C14 0.044(3) 0.037(4) 0.045(3) -0.027(3) 0.003(3) -0.007(3)
C22 0.042(3) 0.026(4) 0.036(3) -0.005(3) -0.008(3) -0.002(3)
C18 0.038(3) 0.030(4) 0.029(3) -0.008(3) 0.001(2) 0.003(3)
C13 0.029(3) 0.060(5) 0.044(3) -0.034(3) -0.002(3) -0.009(3)
C19 0.031(3) 0.030(4) 0.045(3) -0.014(3) 0.010(3) 0.000(3)
C17 0.054(4) 0.040(5) 0.068(4) -0.037(4) -0.006(3) 0.001(3)
C23 0.038(3) 0.032(4) 0.021(3) -0.008(2) -0.005(2) 0.006(3)
C20 0.025(3) 0.029(4) 0.032(3) -0.002(3) 0.000(2) 0.002(2)
P1A 0.0441(19) 0.0319(15) 0.0499(14) -0.0153(13) -0.0007(14) 0.0053(15)
F1A 0.055(4) 0.036(7) 0.050(8) -0.001(9) 0.010(5) 0.014(5)
F3A 0.062(8) 0.032(3) 0.086(12) -0.019(6) 0.021(8) 0.001(4)
F12A 0.046(4) 0.042(7) 0.066(8) -0.011(9) 0.004(4) 0.007(4)
F5A 0.056(8) 0.034(3) 0.085(13) -0.017(6) -0.007(8) 0.003(4)
F2A 0.080(10) 0.073(13) 0.052(4) -0.019(6) -0.012(5) 0.023(8)
F4A 0.052(9) 0.071(12) 0.049(4) -0.021(6) 0.001(5) -0.001(8)

loop_
_atom_type_symbol
_atom_type_description
_atom_type_scat_dispersion_real
_atom_type_scat_dispersion_imag
_atom_type_scat_source
C C 0.0033 0.0016 'International Tables Vol C Tables 4.2.6.8 and 6.1.1.4'
H H 0.0000 0.0000 'International Tables Vol C Tables 4.2.6.8 and 6.1.1.4'
F F 0.0171 0.0103 'International Tables Vol C Tables 4.2.6.8 and 6.1.1.4'
N N 0.0061 0.0033 'International Tables Vol C Tables 4.2.6.8 and 6.1.1.4'
O O 0.0106 0.0060 'International Tables Vol C Tables 4.2.6.8 and 6.1.1.4'
P P 0.1023 0.0942 'International Tables Vol C Tables 4.2.6.8 and 6.1.1.4'
Ru Ru -1.2594 0.8363 'International Tables Vol C Tables 4.2.6.8 and 6.1.1.4'

loop_
_geom_angle_atom_site_label_1
_geom_angle_atom_site_label_2
_geom_angle_atom_site_label_3
_geom_angle
_geom_angle_site_symmetry_1
_geom_angle_site_symmetry_3
_geom_angle_publ_flag
O4 Ru1 O3 91.35(13) . . y
O4 Ru1 N1 94.24(13) . . y
O4 Ru1 N2 88.96(14) . . y
O2 Ru1 O4 177.99(13) . . y
O2 Ru1 O1 92.12(12) . . y
O2 Ru1 O3 88.15(13) . . y
O2 Ru1 N1 87.73(13) . . y
O2 Ru1 N2 91.54(14) . . y
O1 Ru1 O4 85.92(12) . . y
O1 Ru1 O3 88.29(13) . . y
O1 Ru1 N1 178.59(15) . . y
O1 Ru1 N2 91.75(14) . . y
O3 Ru1 N1 93.11(14) . . y
O3 Ru1 N2 179.69(14) . . y
N2 Ru1 N1 86.85(15) . . y
F1 P1 F5 87.9(3) . . ?
F3 P1 F1 89.7(4) . . ?
F3 P1 F12 91.5(3) . . ?
F3 P1 F5 177.6(3) . . ?
F3 P1 F2 90.7(4) . . ?
F3 P1 F4 90.4(3) . . ?
F12 P1 F1 178.7(4) . . ?
F12 P1 F5 90.8(3) . . ?
F12 P1 F2 89.8(3) . . ?
F12 P1 F4 90.7(3) . . ?
F2 P1 F1 90.0(3) . . ?
F2 P1 F5 89.9(3) . . ?
F2 P1 F4 178.8(4) . . ?
F4 P1 F1 89.4(3) . . ?
F4 P1 F5 89.0(3) . . ?
C25 O4 Ru1 121.1(3) . . ?
C20 O2 Ru1 122.3(3) . . ?
C18 O1 Ru1 123.8(3) . . ?
C23 O3 Ru1 121.4(3) . . ?
C9 N4 C5 122.3(4) . . ?
C3 N4 C5 107.3(4) . . ?
C3 N4 C9 130.5(4) . . ?
C1 N3 C11 108.4(4) . . ?
C1 N3 C15 130.4(4) . . ?
C15 N3 C11 121.0(4) . . ?
C1 N1 Ru1 126.0(3) . . ?
C1 N1 C10 108.6(4) . . ?
C10 N1 Ru1 124.9(3) . . ?
C4 N2 Ru1 125.7(3) . . ?
C3 N2 Ru1 126.6(3) . . ?
C3 N2 C4 107.7(4) . . ?
N4 C5 C6 116.7(5) . . ?
C4 C5 N4 105.8(4) . . ?
C4 C5 C6 137.4(5) . . ?
N4 C9 H9 120.9 . . ?
C8 C9 N4 118.2(5) . . ?
C8 C9 H9 120.9 . . ?
N3 C1 C2 123.7(4) . . ?
N1 C1 N3 109.2(4) . . ?
N1 C1 C2 127.0(4) . . ?
C9 C8 H8 119.2 . . ?
C9 C8 C7 121.6(5) . . ?
C7 C8 H8 119.2 . . ?
N2 C4 H4 125.2 . . ?
C5 C4 N2 109.6(4) . . ?
C5 C4 H4 125.2 . . ?
C1 C2 H2 106.7 . . ?
C1 C2 C16 113.3(4) . . ?
C1 C2 C3 111.2(4) . . ?
C16 C2 H2 106.7 . . ?
C3 C2 H2 106.7 . . ?
C3 C2 C16 111.9(4) . . ?
N3 C11 C12 119.5(5) . . ?
C10 C11 N3 105.4(4) . . ?
C10 C11 C12 135.0(5) . . ?
H26A C26 H26B 109.5 . . ?
H26A C26 H26C 109.5 . . ?
H26B C26 H26C 109.5 . . ?
C25 C26 H26A 109.5 . . ?
C25 C26 H26B 109.5 . . ?
C25 C26 H26C 109.5 . . ?
H21A C21 H21B 109.5 . . ?
H21A C21 H21C 109.5 . . ?
H21B C21 H21C 109.5 . . ?
C20 C21 H21A 109.5 . . ?
C20 C21 H21B 109.5 . . ?
C20 C21 H21C 109.5 . . ?
O4 C25 C26 115.5(5) . . ?
O4 C25 C24 125.2(4) . . ?
C24 C25 C26 119.2(5) . . ?
N1 C10 H10 125.8 . . ?
C11 C10 N1 108.4(4) . . ?
C11 C10 H10 125.8 . . ?
C2 C16 H16A 109.5 . . ?
C2 C16 H16B 109.5 . . ?
C2 C16 H16C 109.5 . . ?
H16A C16 H16B 109.5 . . ?
H16A C16 H16C 109.5 . . ?
H16B C16 H16C 109.5 . . ?
N3 C15 H15 120.5 . . ?
C14 C15 N3 118.9(5) . . ?
C14 C15 H15 120.5 . . ?
C25 C24 H24 116.5 . . ?
C25 C24 C23 127.0(5) . . ?
C23 C24 H24 116.5 . . ?
N4 C3 C2 124.0(5) . . ?
N2 C3 N4 109.6(4) . . ?
N2 C3 C2 126.4(4) . . ?
C5 C6 H6 120.0 . . ?
C7 C6 C5 119.9(5) . . ?
C7 C6 H6 120.0 . . ?
C8 C7 H7 119.4 . . ?
C6 C7 C8 121.3(5) . . ?
C6 C7 H7 119.4 . . ?
C11 C12 H12 120.7 . . ?
C13 C12 C11 118.6(5) . . ?
C13 C12 H12 120.7 . . ?
C15 C14 H14 119.7 . . ?
C15 C14 C13 120.6(5) . . ?
C13 C14 H14 119.7 . . ?
H22A C22 H22B 109.5 . . ?
H22A C22 H22C 109.5 . . ?
H22B C22 H22C 109.5 . . ?
C23 C22 H22A 109.5 . . ?
C23 C22 H22B 109.5 . . ?
C23 C22 H22C 109.5 . . ?
O1 C18 C19 123.6(5) . . ?
O1 C18 C17 115.5(4) . . ?
C19 C18 C17 120.8(5) . . ?
C12 C13 C14 121.3(5) . . ?
C12 C13 H13 119.4 . . ?
C14 C13 H13 119.4 . . ?
C18 C19 H19 116.5 . . ?
C20 C19 C18 127.0(5) . . ?
C20 C19 H19 116.5 . . ?
C18 C17 H17A 109.5 . . ?
C18 C17 H17B 109.5 . . ?
C18 C17 H17C 109.5 . . ?
H17A C17 H17B 109.5 . . ?
H17A C17 H17C 109.5 . . ?
H17B C17 H17C 109.5 . . ?
O3 C23 C24 124.5(5) . . ?
O3 C23 C22 115.7(4) . . ?
C24 C23 C22 119.8(5) . . ?
O2 C20 C21 114.7(5) . . ?
O2 C20 C19 126.0(4) . . ?
C19 C20 C21 119.2(5) . . ?
F3A P1A F1A 92.6(15) . . ?
F3A P1A F5A 176.8(16) . . ?
F12A P1A F1A 178.4(18) . . ?
F12A P1A F3A 89.0(14) . . ?
F12A P1A F5A 88.2(13) . . ?
F12A P1A F2A 93.2(13) . . ?
F5A P1A F1A 90.3(15) . . ?
F2A P1A F1A 87.3(15) . . ?
F2A P1A F3A 90.4(15) . . ?
F2A P1A F5A 91.2(14) . . ?
F4A P1A F1A 88.3(14) . . ?
F4A P1A F3A 87.6(14) . . ?
F4A P1A F12A 91.3(12) . . ?
F4A P1A F5A 91.0(13) . . ?
F4A P1A F2A 175.1(16) . . ?

loop_
_geom_bond_atom_site_label_1
_geom_bond_atom_site_label_2
_geom_bond_distance
_geom_bond_site_symmetry_2
_geom_bond_publ_flag
Ru1 O4 2.006(3) . y
Ru1 O2 1.992(3) . y
Ru1 O1 1.999(3) . y
Ru1 O3 2.018(3) . y
Ru1 N1 2.062(4) . y
Ru1 N2 2.045(4) . y
P1 F1 1.603(4) . ?
P1 F3 1.575(5) . ?
P1 F12 1.580(5) . ?
P1 F5 1.604(5) . ?
P1 F2 1.580(5) . ?
P1 F4 1.584(4) . ?
O4 C25 1.281(6) . ?
O2 C20 1.287(6) . ?
O1 C18 1.276(6) . ?
O3 C23 1.289(6) . ?
N4 C5 1.417(6) . ?
N4 C9 1.396(6) . ?
N4 C3 1.355(6) . ?
N3 C1 1.362(5) . ?
N3 C11 1.398(6) . ?
N3 C15 1.382(6) . ?
N1 C1 1.322(6) . ?
N1 C10 1.381(5) . ?
N2 C4 1.374(5) . ?
N2 C3 1.335(6) . ?
C5 C4 1.349(7) . ?
C5 C6 1.428(6) . ?
C9 H9 0.9300 . ?
C9 C8 1.341(7) . ?
C1 C2 1.491(6) . ?
C8 H8 0.9300 . ?
C8 C7 1.406(7) . ?
C4 H4 0.9300 . ?
C2 H2 0.9800 . ?
C2 C16 1.527(6) . ?
C2 C3 1.502(6) . ?
C11 C10 1.380(7) . ?
C11 C12 1.405(6) . ?
C26 H26A 0.9600 . ?
C26 H26B 0.9600 . ?
C26 H26C 0.9600 . ?
C26 C25 1.495(6) . ?
C21 H21A 0.9600 . ?
C21 H21B 0.9600 . ?
C21 H21C 0.9600 . ?
C21 C20 1.485(6) . ?
C25 C24 1.393(7) . ?
C10 H10 0.9300 . ?
C16 H16A 0.9600 . ?
C16 H16B 0.9600 . ?
C16 H16C 0.9600 . ?
C15 H15 0.9300 . ?
C15 C14 1.346(6) . ?
C24 H24 0.9300 . ?
C24 C23 1.405(7) . ?
C6 H6 0.9300 . ?
C6 C7 1.343(7) . ?
C7 H7 0.9300 . ?
C12 H12 0.9300 . ?
C12 C13 1.345(8) . ?
C14 H14 0.9300 . ?
C14 C13 1.419(8) . ?
C22 H22A 0.9600 . ?
C22 H22B 0.9600 . ?
C22 H22C 0.9600 . ?
C22 C23 1.493(7) . ?
C18 C19 1.403(7) . ?
C18 C17 1.481(7) . ?
C13 H13 0.9300 . ?
C19 H19 0.9300 . ?
C19 C20 1.390(7) . ?
C17 H17A 0.9600 . ?
C17 H17B 0.9600 . ?
C17 H17C 0.9600 . ?
P1A F1A 1.606(15) . ?
P1A F3A 1.587(15) . ?
P1A F12A 1.572(15) . ?
P1A F5A 1.593(16) . ?
P1A F2A 1.576(15) . ?
P1A F4A 1.570(15) . ?

loop_
_geom_torsion_atom_site_label_1
_geom_torsion_atom_site_label_2
_geom_torsion_atom_site_label_3
_geom_torsion_atom_site_label_4
_geom_torsion
_geom_torsion_site_symmetry_1
_geom_torsion_site_symmetry_2
_geom_torsion_site_symmetry_3
_geom_torsion_site_symmetry_4
_geom_torsion_publ_flag
Ru1 O4 C25 C26 162.5(3) . . . . ?
Ru1 O4 C25 C24 -20.7(7) . . . . ?
Ru1 O2 C20 C21 173.4(3) . . . . ?
Ru1 O2 C20 C19 -10.9(7) . . . . ?
Ru1 O1 C18 C19 16.1(7) . . . . ?
Ru1 O1 C18 C17 -166.8(3) . . . . ?
Ru1 O3 C23 C24 16.8(6) . . . . ?
Ru1 O3 C23 C22 -165.2(3) . . . . ?
Ru1 N1 C1 N3 172.7(3) . . . . ?
Ru1 N1 C1 C2 -8.3(7) . . . . ?
Ru1 N1 C10 C11 -173.2(3) . . . . ?
Ru1 N2 C4 C5 -176.5(3) . . . . ?
Ru1 N2 C3 N4 176.6(3) . . . . ?
Ru1 N2 C3 C2 -0.6(6) . . . . ?
O4 C25 C24 C23 -3.2(9) . . . . ?
O1 C18 C19 C20 2.8(9) . . . . ?
N4 C5 C4 N2 -0.3(5) . . . . ?
N4 C5 C6 C7 -2.1(7) . . . . ?
N4 C9 C8 C7 -1.0(7) . . . . ?
N3 C1 C2 C16 91.5(6) . . . . ?
N3 C1 C2 C3 -141.5(4) . . . . ?
N3 C11 C10 N1 1.1(5) . . . . ?
N3 C11 C12 C13 2.3(7) . . . . ?
N3 C15 C14 C13 0.9(7) . . . . ?
N1 C1 C2 C16 -87.4(6) . . . . ?
N1 C1 C2 C3 39.6(7) . . . . ?
C5 N4 C9 C8 -2.3(6) . . . . ?
C5 N4 C3 N2 0.2(5) . . . . ?
C5 N4 C3 C2 177.4(4) . . . . ?
C5 C6 C7 C8 -1.0(7) . . . . ?
C9 N4 C5 C4 -179.3(4) . . . . ?
C9 N4 C5 C6 3.8(6) . . . . ?
C9 N4 C3 N2 179.5(4) . . . . ?
C9 N4 C3 C2 -3.3(7) . . . . ?
C9 C8 C7 C6 2.7(8) . . . . ?
C1 N3 C11 C10 -0.5(5) . . . . ?
C1 N3 C11 C12 -177.9(4) . . . . ?
C1 N3 C15 C14 175.2(4) . . . . ?
C1 N1 C10 C11 -1.3(5) . . . . ?
C1 C2 C3 N4 148.6(4) . . . . ?
C1 C2 C3 N2 -34.7(7) . . . . ?
C4 N2 C3 N4 -0.4(5) . . . . ?
C4 N2 C3 C2 -177.5(4) . . . . ?
C4 C5 C6 C7 -177.6(5) . . . . ?
C11 N3 C1 N1 -0.3(5) . . . . ?
C11 N3 C1 C2 -179.3(4) . . . . ?
C11 N3 C15 C14 0.5(7) . . . . ?
C11 C12 C13 C14 -1.0(8) . . . . ?
C26 C25 C24 C23 173.4(5) . . . . ?
C25 C24 C23 O3 5.4(8) . . . . ?
C25 C24 C23 C22 -172.5(5) . . . . ?
C10 N1 C1 N3 1.0(5) . . . . ?
C10 N1 C1 C2 180.0(4) . . . . ?
C10 C11 C12 C13 -174.0(5) . . . . ?
C16 C2 C3 N4 -83.6(6) . . . . ?
C16 C2 C3 N2 93.1(5) . . . . ?
C15 N3 C1 N1 -175.5(4) . . . . ?
C15 N3 C1 C2 5.5(7) . . . . ?
C15 N3 C11 C10 175.2(4) . . . . ?
C15 N3 C11 C12 -2.1(6) . . . . ?
C15 C14 C13 C12 -0.7(8) . . . . ?
C3 N4 C5 C4 0.1(5) . . . . ?
C3 N4 C5 C6 -176.8(4) . . . . ?
C3 N4 C9 C8 178.4(4) . . . . ?
C3 N2 C4 C5 0.4(5) . . . . ?
C6 C5 C4 N2 175.5(5) . . . . ?
C12 C11 C10 N1 177.8(5) . . . . ?
C18 C19 C20 O2 -5.6(9) . . . . ?
C18 C19 C20 C21 170.0(5) . . . . ?
C17 C18 C19 C20 -174.2(5) . . . . ?
